data_2239372
loop_
_publ_author_name
'Bouhfid, Rachid'
'Essassi, El Mokhtar'
'Saadi, Mohamed'
'El Ammari, Lahcen'

_publ_section_title
;
 Bis(1-benzyl-1<i>H</i>-benzimidazole-\k<i>N</i>^3^)dichloridozinc
;
_journal_coeditor_code RZ5104
_journal_issue 3
_journal_name_full 'Acta Crystallographica Section E'
_journal_page_first m94
_journal_page_last m95
_journal_paper_doi 10.1107/S1600536814002840
_journal_volume 70
_journal_year 2014
_chemical_formula_iupac '[Zn Cl2 (C14 H12 N2)2]'
_chemical_formula_moiety 'C28 H24 Cl2 N4 Zn'
_chemical_formula_sum 'C28 H24 Cl2 N4 Zn'
_chemical_formula_weight 552.78
_chemical_name_systematic
;
Bis(1-benzyl-1<i>H</i>-benzimidazole-\k<i>N</i>^3^)dichloridozinc
;
_space_group_IT_number 2
_symmetry_cell_setting triclinic
_symmetry_space_group_name_Hall '-P 1'
_symmetry_space_group_name_H-M 'P -1'
_atom_sites_solution_hydrogens geom
_atom_sites_solution_primary direct
_atom_sites_solution_secondary difmap
_audit_creation_method SHELXL-97
_cell_angle_alpha 99.539(2)
_cell_angle_beta 92.087(2)
_cell_angle_gamma 99.122(2)
_cell_formula_units_Z 2
_cell_length_a 9.9819(4)
_cell_length_b 10.0564(4)
_cell_length_c 13.6641(6)
_cell_measurement_temperature 296(2)
_cell_volume 1332.79(10)
_computing_cell_refinement 'SAINT (Bruker, 2009)'
_computing_data_collection 'APEX2 (Bruker, 2009)'
_computing_data_reduction 'SAINT (Bruker, 2009)'
_computing_molecular_graphics 'ORTEP-3 for Windows (Farrugia, 2012)'
_computing_publication_material 'PLATON (Spek, 2009) and publCIF (Westrip, 2010)'
_computing_structure_refinement 'SHELXL97 (Sheldrick, 2008)'
_computing_structure_solution 'SHELXS97 (Sheldrick, 2008)'
_diffrn_ambient_temperature 296(2)
_diffrn_measured_fraction_theta_full 0.995
_diffrn_measured_fraction_theta_max 0.995
_diffrn_measurement_device_type 'Bruker X8 APEX'
_diffrn_measurement_method '\f and \w scans'
_diffrn_radiation_monochromator graphite
_diffrn_radiation_source 'fine-focus sealed tube'
_diffrn_radiation_type MoK\a
_diffrn_radiation_wavelength 0.71073
_diffrn_reflns_av_R_equivalents 0.0257
_diffrn_reflns_av_sigmaI/netI 0.0207
_diffrn_reflns_limit_h_max 13
_diffrn_reflns_limit_h_min -13
_diffrn_reflns_limit_k_max 13
_diffrn_reflns_limit_k_min -13
_diffrn_reflns_limit_l_max 18
_diffrn_reflns_limit_l_min -18
_diffrn_reflns_number 30968
_diffrn_reflns_theta_full 29.57
_diffrn_reflns_theta_max 29.57
_diffrn_reflns_theta_min 2.35
_exptl_absorpt_coefficient_mu 1.145
_exptl_absorpt_correction_T_max 0.8397
_exptl_absorpt_correction_T_min 0.6820
_exptl_absorpt_correction_type multi-scan
_exptl_absorpt_process_details '(SADABS; Bruker, 2009)'
_exptl_crystal_colour colourless
_exptl_crystal_density_diffrn 1.377
_exptl_crystal_density_method 'not measured'
_exptl_crystal_description Block
_exptl_crystal_F_000 568
_exptl_crystal_size_max 0.37
_exptl_crystal_size_mid 0.32
_exptl_crystal_size_min 0.26
_refine_diff_density_max 0.583
_refine_diff_density_min -0.237
_refine_ls_extinction_method none
_refine_ls_goodness_of_fit_ref 1.063
_refine_ls_hydrogen_treatment constr
_refine_ls_matrix_type full
_refine_ls_number_parameters 318
_refine_ls_number_reflns 7403
_refine_ls_number_restraints 0
_refine_ls_restrained_S_all 1.063
_refine_ls_R_factor_all 0.0527
_refine_ls_R_factor_gt 0.0387
_refine_ls_shift/su_max 0.000
_refine_ls_shift/su_mean 0.000
_refine_ls_structure_factor_coef Fsqd
_refine_ls_weighting_details 'calc w=1/[\s^2^(Fo^2^)+(0.0551P)^2^+0.3641P] where P=(Fo^2^+2Fc^2^)/3'
_refine_ls_weighting_scheme calc
_refine_ls_wR_factor_gt 0.0968
_refine_ls_wR_factor_ref 0.1075
_reflns_number_gt 5928
_reflns_number_total 7403
_reflns_threshold_expression I>2sigma(I)
_cod_data_source_file rz5104sup1.cf
_cod_data_source_block I
_cod_original_sg_symbol_Hall '-p 1'
_cod_database_code 2239372
_cod_database_fobs_code 2239372

loop_
_symmetry_equiv_pos_as_xyz
'x, y, z'
'-x, -y, -z'

loop_
_atom_site_type_symbol
_atom_site_label
_atom_site_fract_x
_atom_site_fract_y
_atom_site_fract_z
_atom_site_U_iso_or_equiv
_atom_site_adp_type
_atom_site_calc_flag
_atom_site_refinement_flags
_atom_site_occupancy
_atom_site_symmetry_multiplicity
C C1 0.7633(4) 0.8525(3) 0.4366(3) 0.1008(11) Uani d . 1 1
H H1 0.7791 0.9301 0.4072 0.121 Uiso calc R 1 1
C C2 0.8206(5) 0.8556(4) 0.5311(3) 0.1210(14) Uani d . 1 1
H H2 0.8754 0.9350 0.5641 0.145 Uiso calc R 1 1
C C3 0.7979(4) 0.7450(5) 0.5757(2) 0.1088(13) Uani d . 1 1
H H3 0.8379 0.7477 0.6387 0.131 Uiso calc R 1 1
C C4 0.7162(4) 0.6296(4) 0.5281(3) 0.1052(12) Uani d . 1 1
H H4 0.6985 0.5537 0.5593 0.126 Uiso calc R 1 1
C C5 0.6591(4) 0.6246(3) 0.4331(2) 0.0826(8) Uani d . 1 1
H H5 0.6036 0.5451 0.4010 0.099 Uiso calc R 1 1
C C6 0.6835(2) 0.7356(2) 0.38635(17) 0.0602(5) Uani d . 1 1
C C7 0.6298(3) 0.7325(3) 0.28114(18) 0.0675(6) Uani d . 1 1
H H7A 0.6199 0.8247 0.2733 0.085(9) Uiso calc R 1 1
H H7B 0.6962 0.7031 0.2359 0.084(9) Uiso calc R 1 1
C C8 0.3754(2) 0.6587(2) 0.29074(15) 0.0539(5) Uani d . 1 1
C C9 0.3381(3) 0.7496(3) 0.36933(17) 0.0692(6) Uani d . 1 1
H H9 0.4018 0.8181 0.4071 0.083 Uiso calc R 1 1
C C10 0.2033(4) 0.7334(3) 0.3883(2) 0.0799(8) Uani d . 1 1
H H10 0.1754 0.7914 0.4411 0.096 Uiso calc R 1 1
C C11 0.1069(3) 0.6330(3) 0.3312(2) 0.0775(7) Uani d . 1 1
H H11 0.0163 0.6255 0.3465 0.093 Uiso calc R 1 1
C C12 0.1428(3) 0.5448(3) 0.25247(19) 0.0644(6) Uani d . 1 1
H H12 0.0780 0.4784 0.2138 0.077 Uiso calc R 1 1
C C13 0.2792(2) 0.5583(2) 0.23266(15) 0.0510(4) Uani d . 1 1
C C14 0.4755(2) 0.5385(2) 0.17551(15) 0.0538(5) Uani d . 1 1
H H14 0.5432 0.5085 0.1369 0.065 Uiso calc R 1 1
C C15 -0.2428(3) 0.2655(3) 0.2558(2) 0.0821(8) Uani d . 1 1
H H15 -0.1617 0.3181 0.2437 0.099 Uiso calc R 1 1
C C16 -0.2920(5) 0.2837(4) 0.3495(2) 0.1078(12) Uani d . 1 1
H H16 -0.2421 0.3458 0.4010 0.129 Uiso calc R 1 1
C C17 -0.4137(4) 0.2106(5) 0.3665(2) 0.1047(13) Uani d . 1 1
H H17 -0.4492 0.2271 0.4285 0.126 Uiso calc R 1 1
C C18 -0.4834(3) 0.1131(4) 0.2925(2) 0.0917(10) Uani d . 1 1
H H18 -0.5648 0.0613 0.3049 0.110 Uiso calc R 1 1
C C19 -0.4329(2) 0.0915(3) 0.19898(18) 0.0638(6) Uani d . 1 1
H H19 -0.4797 0.0243 0.1490 0.077 Uiso calc R 1 1
C C20 -0.3139(2) 0.1694(2) 0.18024(15) 0.0487(4) Uani d . 1 1
C C21 -0.26224(18) 0.1483(2) 0.07709(15) 0.0491(4) Uani d . 1 1
H H21A -0.3058 0.0600 0.0407 0.059 Uiso calc R 1 1
H H21B -0.2862 0.2182 0.0418 0.059 Uiso calc R 1 1
C C22 -0.04380(18) 0.06922(18) 0.12376(13) 0.0409(4) Uani d . 1 1
C C23 -0.0871(2) -0.0469(2) 0.16412(17) 0.0570(5) Uani d . 1 1
H H23 -0.1788 -0.0802 0.1678 0.068 Uiso calc R 1 1
C C24 0.0132(3) -0.1098(2) 0.1982(2) 0.0688(6) Uani d . 1 1
H H24 -0.0113 -0.1878 0.2261 0.083 Uiso calc R 1 1
C C25 0.1510(3) -0.0600(2) 0.19231(18) 0.0638(6) Uani d . 1 1
H H25 0.2157 -0.1056 0.2166 0.077 Uiso calc R 1 1
C C26 0.1940(2) 0.0551(2) 0.15140(15) 0.0510(4) Uani d . 1 1
H H26 0.2858 0.0878 0.1472 0.061 Uiso calc R 1 1
C C27 0.09351(18) 0.11926(18) 0.11694(12) 0.0393(3) Uani d . 1 1
C C28 -0.02314(18) 0.24853(19) 0.05074(14) 0.0447(4) Uani d . 1 1
H H28 -0.0461 0.3176 0.0191 0.054 Uiso calc R 1 1
N N1 0.49942(19) 0.6426(2) 0.25291(13) 0.0562(4) Uani d . 1 1
N N2 0.34613(17) 0.48349(18) 0.16007(13) 0.0515(4) Uani d . 1 1
N N3 0.10356(15) 0.23339(16) 0.07047(12) 0.0443(3) Uani d . 1 1
N N4 -0.11488(15) 0.15456(16) 0.08096(12) 0.0425(3) Uani d . 1 1
Zn Zn1 0.26873(2) 0.35268(2) 0.034848(16) 0.04370(8) Uani d . 1 1
Cl Cl1 0.18906(5) 0.46699(5) -0.07679(4) 0.05779(14) Uani d . 1 1
Cl Cl2 0.43183(5) 0.23659(6) -0.01957(4) 0.05514(13) Uani d . 1 1

loop_
_atom_site_aniso_label
_atom_site_aniso_U_11
_atom_site_aniso_U_22
_atom_site_aniso_U_33
_atom_site_aniso_U_12
_atom_site_aniso_U_13
_atom_site_aniso_U_23
C1 0.128(3) 0.0754(18) 0.082(2) -0.0178(19) -0.027(2) 0.0067(16)
C2 0.147(4) 0.105(3) 0.085(2) -0.009(2) -0.049(2) -0.015(2)
C3 0.131(3) 0.130(3) 0.0621(17) 0.044(3) -0.0313(19) -0.005(2)
C4 0.139(3) 0.101(2) 0.081(2) 0.032(2) -0.024(2) 0.0289(19)
C5 0.105(2) 0.0691(16) 0.0702(16) 0.0086(15) -0.0213(15) 0.0133(13)
C6 0.0603(13) 0.0638(13) 0.0514(11) 0.0031(10) -0.0037(10) 0.0035(10)
C7 0.0673(14) 0.0725(15) 0.0551(12) -0.0147(12) -0.0033(11) 0.0164(11)
C8 0.0656(13) 0.0573(11) 0.0423(10) 0.0116(10) -0.0011(9) 0.0186(8)
C9 0.0940(19) 0.0659(14) 0.0497(12) 0.0184(13) -0.0031(12) 0.0124(10)
C10 0.107(2) 0.0841(18) 0.0608(14) 0.0472(17) 0.0141(15) 0.0157(13)
C11 0.0728(16) 0.094(2) 0.0791(17) 0.0406(15) 0.0165(14) 0.0269(15)
C12 0.0562(12) 0.0737(15) 0.0688(14) 0.0189(11) 0.0059(11) 0.0198(12)
C13 0.0550(11) 0.0539(11) 0.0479(10) 0.0116(9) 0.0019(8) 0.0177(8)
C14 0.0516(11) 0.0620(12) 0.0454(10) -0.0021(9) 0.0040(8) 0.0136(9)
C15 0.090(2) 0.0796(18) 0.0657(15) -0.0004(15) 0.0121(14) -0.0051(13)
C16 0.128(3) 0.124(3) 0.0638(18) 0.033(3) 0.0048(19) -0.0162(18)
C17 0.099(2) 0.178(4) 0.0517(15) 0.064(3) 0.0180(16) 0.0198(19)
C18 0.0571(15) 0.161(3) 0.0696(17) 0.0273(18) 0.0195(13) 0.045(2)
C19 0.0406(10) 0.0944(17) 0.0597(12) 0.0133(11) 0.0059(9) 0.0199(12)
C20 0.0455(10) 0.0543(11) 0.0502(10) 0.0158(8) 0.0057(8) 0.0124(8)
C21 0.0338(8) 0.0610(11) 0.0525(10) 0.0051(8) 0.0037(7) 0.0129(9)
C22 0.0399(8) 0.0422(9) 0.0400(8) 0.0031(7) -0.0006(7) 0.0099(7)
C23 0.0510(11) 0.0547(11) 0.0668(13) -0.0035(9) 0.0029(9) 0.0267(10)
C24 0.0727(15) 0.0575(13) 0.0822(16) 0.0032(11) -0.0030(12) 0.0387(12)
C25 0.0673(14) 0.0640(13) 0.0676(14) 0.0189(11) -0.0075(11) 0.0279(11)
C26 0.0440(10) 0.0595(11) 0.0519(10) 0.0106(8) -0.0034(8) 0.0160(9)
C27 0.0400(8) 0.0402(8) 0.0375(8) 0.0043(7) -0.0002(6) 0.0092(7)
C28 0.0408(9) 0.0429(9) 0.0539(10) 0.0070(7) 0.0038(8) 0.0182(8)
N1 0.0570(10) 0.0648(11) 0.0434(8) -0.0043(8) -0.0011(7) 0.0144(8)
N2 0.0464(9) 0.0572(10) 0.0502(9) 0.0023(7) 0.0031(7) 0.0129(7)
N3 0.0377(7) 0.0442(8) 0.0539(9) 0.0042(6) 0.0031(6) 0.0189(7)
N4 0.0359(7) 0.0451(8) 0.0479(8) 0.0051(6) 0.0031(6) 0.0140(6)
Zn1 0.03618(11) 0.04504(13) 0.05179(14) 0.00320(8) 0.00320(8) 0.01722(9)
Cl1 0.0506(3) 0.0594(3) 0.0722(3) 0.0134(2) 0.0037(2) 0.0330(3)
Cl2 0.0428(2) 0.0630(3) 0.0643(3) 0.0156(2) 0.0044(2) 0.0178(2)

loop_
_atom_type_symbol
_atom_type_description
_atom_type_scat_dispersion_real
_atom_type_scat_dispersion_imag
_atom_type_scat_source
C C 0.0033 0.0016 'International Tables Vol C Tables 4.2.6.8 and 6.1.1.4'
H H 0.0000 0.0000 'International Tables Vol C Tables 4.2.6.8 and 6.1.1.4'
N N 0.0061 0.0033 'International Tables Vol C Tables 4.2.6.8 and 6.1.1.4'
Zn Zn 0.2839 1.4301 'International Tables Vol C Tables 4.2.6.8 and 6.1.1.4'
Cl Cl 0.1484 0.1585 'International Tables Vol C Tables 4.2.6.8 and 6.1.1.4'

loop_
_geom_angle_atom_site_label_1
_geom_angle_atom_site_label_2
_geom_angle_atom_site_label_3
_geom_angle
C6 C1 C2 120.4(3)
C6 C1 H1 119.8
C2 C1 H1 119.8
C3 C2 C1 120.9(3)
C3 C2 H2 119.6
C1 C2 H2 119.6
C2 C3 C4 119.6(3)
C2 C3 H3 120.2
C4 C3 H3 120.2
C3 C4 C5 120.2(3)
C3 C4 H4 119.9
C5 C4 H4 119.9
C6 C5 C4 120.7(3)
C6 C5 H5 119.6
C4 C5 H5 119.6
C5 C6 C1 118.3(3)
C5 C6 C7 122.6(2)
C1 C6 C7 119.2(2)
N1 C7 C6 114.19(19)
N1 C7 H7A 108.7
C6 C7 H7A 108.7
N1 C7 H7B 108.7
C6 C7 H7B 108.7
H7A C7 H7B 107.6
N1 C8 C9 132.6(2)
N1 C8 C13 106.03(19)
C9 C8 C13 121.4(2)
C10 C9 C8 116.9(3)
C10 C9 H9 121.6
C8 C9 H9 121.6
C9 C10 C11 122.0(3)
C9 C10 H10 119.0
C11 C10 H10 119.0
C12 C11 C10 121.3(3)
C12 C11 H11 119.4
C10 C11 H11 119.4
C11 C12 C13 117.7(3)
C11 C12 H12 121.2
C13 C12 H12 121.2
C12 C13 C8 120.7(2)
C12 C13 N2 130.8(2)
C8 C13 N2 108.46(19)
N2 C14 N1 113.0(2)
N2 C14 H14 123.5
N1 C14 H14 123.5
C20 C15 C16 120.0(3)
C20 C15 H15 120.0
C16 C15 H15 120.0
C17 C16 C15 120.2(3)
C17 C16 H16 119.9
C15 C16 H16 119.9
C16 C17 C18 120.1(3)
C16 C17 H17 119.9
C18 C17 H17 119.9
C17 C18 C19 120.1(3)
C17 C18 H18 120.0
C19 C18 H18 120.0
C20 C19 C18 120.0(3)
C20 C19 H19 120.0
C18 C19 H19 120.0
C19 C20 C15 119.6(2)
C19 C20 C21 119.6(2)
C15 C20 C21 120.8(2)
N4 C21 C20 111.42(16)
N4 C21 H21A 109.3
C20 C21 H21A 109.3
N4 C21 H21B 109.3
C20 C21 H21B 109.3
H21A C21 H21B 108.0
N4 C22 C23 131.75(17)
N4 C22 C27 105.86(15)
C23 C22 C27 122.35(17)
C24 C23 C22 116.2(2)
C24 C23 H23 121.9
C22 C23 H23 121.9
C23 C24 C25 121.9(2)
C23 C24 H24 119.0
C25 C24 H24 119.0
C26 C25 C24 121.8(2)
C26 C25 H25 119.1
C24 C25 H25 119.1
C25 C26 C27 116.63(19)
C25 C26 H26 121.7
C27 C26 H26 121.7
C26 C27 N3 130.31(17)
C26 C27 C22 121.08(17)
N3 C27 C22 108.59(15)
N3 C28 N4 113.13(16)
N3 C28 H28 123.4
N4 C28 H28 123.4
C14 N1 C8 107.04(18)
C14 N1 C7 125.4(2)
C8 N1 C7 127.1(2)
C14 N2 C13 105.48(18)
C14 N2 Zn1 123.26(15)
C13 N2 Zn1 129.57(14)
C28 N3 C27 105.30(14)
C28 N3 Zn1 124.79(12)
C27 N3 Zn1 129.89(12)
C28 N4 C22 107.12(15)
C28 N4 C21 126.89(16)
C22 N4 C21 125.84(15)
N3 Zn1 N2 107.29(7)
N3 Zn1 Cl2 113.31(5)
N2 Zn1 Cl2 107.21(5)
N3 Zn1 Cl1 104.56(5)
N2 Zn1 Cl1 110.42(5)
Cl2 Zn1 Cl1 113.88(2)

loop_
_geom_bond_atom_site_label_1
_geom_bond_atom_site_label_2
_geom_bond_distance
C1 C6 1.373(4)
C1 C2 1.386(5)
C1 H1 0.9300
C2 C3 1.347(6)
C2 H2 0.9300
C3 C4 1.359(5)
C3 H3 0.9300
C4 C5 1.388(4)
C4 H4 0.9300
C5 C6 1.370(4)
C5 H5 0.9300
C6 C7 1.509(3)
C7 N1 1.461(3)
C7 H7A 0.9700
C7 H7B 0.9700
C8 N1 1.381(3)
C8 C9 1.393(3)
C8 C13 1.394(3)
C9 C10 1.369(4)
C9 H9 0.9300
C10 C11 1.389(4)
C10 H10 0.9300
C11 C12 1.373(4)
C11 H11 0.9300
C12 C13 1.387(3)
C12 H12 0.9300
C13 N2 1.398(3)
C14 N2 1.316(3)
C14 N1 1.344(3)
C14 H14 0.9300
C15 C20 1.380(3)
C15 C16 1.382(4)
C15 H15 0.9300
C16 C17 1.365(6)
C16 H16 0.9300
C17 C18 1.368(5)
C17 H17 0.9300
C18 C19 1.387(4)
C18 H18 0.9300
C19 C20 1.372(3)
C19 H19 0.9300
C20 C21 1.512(3)
C21 N4 1.461(2)
C21 H21A 0.9700
C21 H21B 0.9700
C22 N4 1.382(2)
C22 C23 1.387(3)
C22 C27 1.395(2)
C23 C24 1.372(3)
C23 H23 0.9300
C24 C25 1.398(4)
C24 H24 0.9300
C25 C26 1.382(3)
C25 H25 0.9300
C26 C27 1.384(3)
C26 H26 0.9300
C27 N3 1.393(2)
C28 N3 1.321(2)
C28 N4 1.336(2)
C28 H28 0.9300
N2 Zn1 2.0225(17)
N3 Zn1 2.0048(15)
Zn1 Cl2 2.2292(5)
Zn1 Cl1 2.2503(5)

loop_
_geom_hbond_atom_site_label_D
_geom_hbond_atom_site_label_H
_geom_hbond_atom_site_label_A
_geom_hbond_site_symmetry_A
_geom_hbond_distance_DH
_geom_hbond_distance_HA
_geom_hbond_distance_DA
_geom_hbond_angle_DHA
C14 H14 Cl1 2_665 0.93 2.81 3.660(2) 153
C28 H28 Cl1 2_565 0.93 2.80 3.502(2) 133
